data_1519393
loop_
_publ_author_name
'Smiles, Danil E.'
'Wu, Guang'
'Kaltsoyannis, Nikolas'
'Hayton, Trevor W.'

_publ_section_title
;
 Thorium--ligand multiple bonds via reductive deprotection of a trityl
 group
;
_journal_issue 7
_journal_name_full 'Chem. Sci.'
_journal_page_first 3891
_journal_paper_doi 10.1039/C5SC01248A
_journal_volume 6
_journal_year 2015
_chemical_formula_sum 'C18 H54 I N3 Si6 Th'
_chemical_formula_weight 840.12
_chemical_name_systematic
; 
 ? 
;
_space_group_IT_number 161
_symmetry_cell_setting hexagonal
_symmetry_space_group_name_Hall 'R 3 -2"c'
_symmetry_space_group_name_H-M 'R 3 c :H'
_atom_sites_solution_hydrogens geom
_atom_sites_solution_primary direct
_atom_sites_solution_secondary difmap
_audit_creation_method SHELXL-97
_audit_update_record
;
2015-04-02 deposited with the CCDC.
2015-04-30 downloaded from the CCDC.
;
_cell_angle_alpha 90.00
_cell_angle_beta 90.00
_cell_angle_gamma 120.00
_cell_formula_units_Z 6
_cell_length_a 18.328(5)
_cell_length_b 18.328(5)
_cell_length_c 17.356(5)
_cell_measurement_temperature 100(2)
_cell_volume 5049(2)
_computing_structure_refinement 'SHELXL-97 (Sheldrick, 2008)'
_computing_structure_solution 'SHELXS-97 (Sheldrick, 2008)'
_diffrn_ambient_temperature 100(2)
_diffrn_measured_fraction_theta_full 0.988
_diffrn_measured_fraction_theta_max 0.988
_diffrn_radiation_monochromator graphite
_diffrn_radiation_source 'fine-focus sealed tube'
_diffrn_radiation_type MoK\a
_diffrn_radiation_wavelength 0.71073
_diffrn_reflns_av_R_equivalents 0.0324
_diffrn_reflns_av_sigmaI/netI 0.0744
_diffrn_reflns_limit_h_max 25
_diffrn_reflns_limit_h_min -24
_diffrn_reflns_limit_k_max 20
_diffrn_reflns_limit_k_min -26
_diffrn_reflns_limit_l_max 23
_diffrn_reflns_limit_l_min -23
_diffrn_reflns_number 9620
_diffrn_reflns_theta_full 30.50
_diffrn_reflns_theta_max 30.50
_diffrn_reflns_theta_min 2.22
_exptl_absorpt_coefficient_mu 5.572
_exptl_absorpt_correction_T_max 0.7461
_exptl_absorpt_correction_T_min 0.5789
_exptl_absorpt_correction_type multi-scan
_exptl_absorpt_process_details SADABS
_exptl_crystal_colour colorless
_exptl_crystal_density_diffrn 1.658
_exptl_crystal_density_method 'not measured'
_exptl_crystal_description block
_exptl_crystal_F_000 2460
_exptl_crystal_size_max 0.2
_exptl_crystal_size_mid 0.1
_exptl_crystal_size_min 0.1
_refine_diff_density_max 5.273
_refine_diff_density_min -0.996
_refine_diff_density_rms 0.154
_refine_ls_abs_structure_details 'Flack H D (1983), Acta Cryst. A39, 876-881'
_refine_ls_abs_structure_Flack -0.005(6)
_refine_ls_extinction_method none
_refine_ls_goodness_of_fit_ref 0.891
_refine_ls_hydrogen_treatment mixed
_refine_ls_matrix_type full
_refine_ls_number_parameters 94
_refine_ls_number_reflns 3344
_refine_ls_number_restraints 1
_refine_ls_restrained_S_all 0.891
_refine_ls_R_factor_all 0.0458
_refine_ls_R_factor_gt 0.0295
_refine_ls_shift/su_max 0.000
_refine_ls_shift/su_mean 0.000
_refine_ls_structure_factor_coef Fsqd
_refine_ls_weighting_details 'calc w=1/[\s^2^(Fo^2^)+(0.0000P)^2^+0.0000P] where P=(Fo^2^+2Fc^2^)/3'
_refine_ls_weighting_scheme calc
_refine_ls_wR_factor_gt 0.0681
_refine_ls_wR_factor_ref 0.0772
_reflns_number_gt 2546
_reflns_number_total 3344
_reflns_threshold_expression >2sigma(I)
_cod_data_source_file c5sc01248a2.cif
_cod_data_source_block complex_2
_cod_depositor_comments
;
The following automatic conversions were performed:

'_symmetry_cell_setting' value 'Hexagonal' changed to 'hexagonal'
according to
/usr/data/users/saulius/crontab/automatic-downloads/rss-feeds/RSC/lib/dictionaries/cif_core.dic
dictionary named 'cif_core.dic' version 2.4.2 from 2011-04-26.

Automatic conversion script
Id: cif_fix_values 3271 2015-04-21 07:52:19Z andrius 

 Adding full bibliography for 1519391--1519397.cif.
;
_cod_original_cell_volume 5049(3)
_cod_original_sg_symbol_H-M R3c
_cod_database_code 1519393

loop_
_symmetry_equiv_pos_as_xyz
'x, y, z'
'-y, x-y, z'
'-x+y, -x, z'
'-x+y, y, z+1/2'
'x, x-y, z+1/2'
'-y, -x, z+1/2'
'x+2/3, y+1/3, z+1/3'
'-y+2/3, x-y+1/3, z+1/3'
'-x+y+2/3, -x+1/3, z+1/3'
'-x+y+2/3, y+1/3, z+5/6'
'x+2/3, x-y+1/3, z+5/6'
'-y+2/3, -x+1/3, z+5/6'
'x+1/3, y+2/3, z+2/3'
'-y+1/3, x-y+2/3, z+2/3'
'-x+y+1/3, -x+2/3, z+2/3'
'-x+y+1/3, y+2/3, z+7/6'
'x+1/3, x-y+2/3, z+7/6'
'-y+1/3, -x+2/3, z+7/6'

loop_
_atom_site_label
_atom_site_type_symbol
_atom_site_fract_x
_atom_site_fract_y
_atom_site_fract_z
_atom_site_U_iso_or_equiv
_atom_site_adp_type
_atom_site_occupancy
_atom_site_symmetry_multiplicity
_atom_site_calc_flag
_atom_site_refinement_flags
Th1 Th 0.3333 0.6667 0.255874(5) 0.01289(7) Uani 1 3 d S
I1 I 0.3333 0.6667 0.43173(4) 0.02496(15) Uani 1 3 d S
Si2 Si 0.15205(8) 0.47480(8) 0.28958(9) 0.0146(2) Uani 1 1 d .
N1 N 0.1962(2) 0.5646(2) 0.2320(2) 0.0132(7) Uani 1 1 d .
Si1 Si 0.13700(9) 0.57681(8) 0.15996(9) 0.0138(3) Uani 1 1 d .
C1 C 0.2019(3) 0.6836(3) 0.1148(3) 0.0208(10) Uani 1 1 d .
H2A H 0.2149 0.7273 0.1535 0.031 Uiso 1 1 calc R
H2B H 0.1702 0.6900 0.0724 0.031 Uiso 1 1 calc R
H2C H 0.2545 0.6892 0.0948 0.031 Uiso 1 1 calc R
C6 C 0.2377(3) 0.4544(4) 0.3251(4) 0.0206(11) Uani 1 1 d .
H3A H 0.2440 0.4167 0.2891 0.031 Uiso 1 1 calc R
H3B H 0.2226 0.4281 0.3762 0.031 Uiso 1 1 calc R
H3C H 0.2911 0.5078 0.3285 0.031 Uiso 1 1 calc R
C4 C 0.0741(3) 0.3784(3) 0.2373(3) 0.0200(10) Uani 1 1 d .
H4A H 0.0274 0.3857 0.2195 0.030 Uiso 1 1 calc R
H4B H 0.0525 0.3298 0.2720 0.030 Uiso 1 1 calc R
H4C H 0.1015 0.3690 0.1929 0.030 Uiso 1 1 calc R
C2 C 0.1067(3) 0.5009(3) 0.0782(3) 0.0200(10) Uani 1 1 d .
H5A H 0.1575 0.5051 0.0553 0.030 Uiso 1 1 calc R
H5B H 0.0766 0.5143 0.0392 0.030 Uiso 1 1 calc R
H5C H 0.0702 0.4435 0.0972 0.030 Uiso 1 1 calc R
C3 C 0.0378(3) 0.5691(3) 0.1983(3) 0.0222(11) Uani 1 1 d .
H6A H 0.0017 0.5128 0.2198 0.033 Uiso 1 1 calc R
H6B H 0.0080 0.5790 0.1564 0.033 Uiso 1 1 calc R
H6C H 0.0519 0.6115 0.2386 0.033 Uiso 1 1 calc R
C5 C 0.0964(3) 0.4861(3) 0.3752(3) 0.0243(11) Uani 1 1 d .
H7A H 0.1344 0.5383 0.4027 0.036 Uiso 1 1 calc R
H7B H 0.0792 0.4379 0.4098 0.036 Uiso 1 1 calc R
H7C H 0.0464 0.4880 0.3581 0.036 Uiso 1 1 calc R

loop_
_atom_site_aniso_label
_atom_site_aniso_U_11
_atom_site_aniso_U_22
_atom_site_aniso_U_33
_atom_site_aniso_U_23
_atom_site_aniso_U_13
_atom_site_aniso_U_12
Th1 0.01151(8) 0.01151(8) 0.01563(12) 0.000 0.000 0.00576(4)
I1 0.0289(2) 0.0289(2) 0.0171(3) 0.000 0.000 0.01445(12)
Si2 0.0142(6) 0.0145(6) 0.0150(5) 0.0016(5) 0.0016(5) 0.0071(5)
N1 0.0132(18) 0.0132(19) 0.0138(19) -0.0012(15) 0.0008(15) 0.0071(16)
Si1 0.0122(6) 0.0145(6) 0.0137(7) 0.0004(5) -0.0005(5) 0.0059(5)
C1 0.024(3) 0.015(2) 0.017(2) -0.0002(18) -0.0017(19) 0.005(2)
C6 0.020(3) 0.022(3) 0.021(3) 0.004(2) 0.001(2) 0.011(2)
C4 0.017(2) 0.015(2) 0.024(3) 0.0001(19) -0.002(2) 0.0048(19)
C2 0.021(2) 0.019(2) 0.019(2) -0.002(2) -0.001(2) 0.010(2)
C3 0.017(2) 0.026(3) 0.024(3) 0.000(2) -0.0005(19) 0.012(2)
C5 0.026(3) 0.030(3) 0.018(2) 0.004(2) 0.007(2) 0.015(2)

loop_
_atom_type_symbol
_atom_type_description
_atom_type_scat_dispersion_real
_atom_type_scat_dispersion_imag
_atom_type_scat_source
C C 0.0033 0.0016 'International Tables Vol C Tables 4.2.6.8 and 6.1.1.4'
H H 0.0000 0.0000 'International Tables Vol C Tables 4.2.6.8 and 6.1.1.4'
N N 0.0061 0.0033 'International Tables Vol C Tables 4.2.6.8 and 6.1.1.4'
Si Si 0.0817 0.0704 'International Tables Vol C Tables 4.2.6.8 and 6.1.1.4'
I I -0.4742 1.8119 'International Tables Vol C Tables 4.2.6.8 and 6.1.1.4'
Th Th -7.2400 8.8979 'International Tables Vol C Tables 4.2.6.8 and 6.1.1.4'

loop_
_geom_angle_atom_site_label_1
_geom_angle_atom_site_label_2
_geom_angle_atom_site_label_3
_geom_angle
_geom_angle_site_symmetry_1
_geom_angle_site_symmetry_3
N1 Th1 N1 116.83(6) 3_565 .
N1 Th1 N1 116.83(6) 3_565 2_665
N1 Th1 N1 116.83(6) . 2_665
N1 Th1 I1 100.37(9) 3_565 .
N1 Th1 I1 100.37(9) . .
N1 Th1 I1 100.37(9) 2_665 .
N1 Th1 Si2 26.27(10) 3_565 3_565
N1 Th1 Si2 104.35(9) . 3_565
N1 Th1 Si2 137.72(10) 2_665 3_565
I1 Th1 Si2 80.30(3) . 3_565
N1 Th1 Si2 104.34(9) 3_565 2_665
N1 Th1 Si2 137.72(9) . 2_665
N1 Th1 Si2 26.27(10) 2_665 2_665
I1 Th1 Si2 80.30(3) . 2_665
Si2 Th1 Si2 117.223(16) 3_565 2_665
N1 Si2 C4 113.0(2) . .
N1 Si2 C5 111.9(2) . .
C4 Si2 C5 106.9(2) . .
N1 Si2 C6 109.5(2) . .
C4 Si2 C6 106.9(2) . .
C5 Si2 C6 108.4(3) . .
Si2 N1 Si1 120.6(2) . .
Si2 N1 Th1 117.95(19) . .
Si1 N1 Th1 121.5(2) . .
N1 Si1 C2 114.9(2) . .
N1 Si1 C3 112.3(2) . .
C2 Si1 C3 107.3(2) . .
N1 Si1 C1 108.8(2) . .
C2 Si1 C1 104.9(2) . .
C3 Si1 C1 108.2(2) . .

loop_
_geom_bond_atom_site_label_1
_geom_bond_atom_site_label_2
_geom_bond_distance
_geom_bond_site_symmetry_2
Th1 N1 2.299(4) 3_565
Th1 N1 2.299(4) .
Th1 N1 2.299(4) 2_665
Th1 I1 3.0523(12) .
Th1 Si2 3.4732(16) 3_565
Th1 Si2 3.4732(17) 2_665
Si2 N1 1.740(4) .
Si2 C4 1.860(5) .
Si2 C5 1.872(5) .
Si2 C6 1.891(5) .
N1 Si1 1.743(4) .
Si1 C2 1.867(5) .
Si1 C3 1.873(5) .
Si1 C1 1.880(5) .
